data_4024129
loop_
_publ_author_name
'Eric L. Spitler'
'Sean P. McClintock'
'Michael M. Haley'

_publ_section_title
;
 Dynamic Proton-Induced Emission Switching in Donor-Functionalized
 Dehydrobenzopyrid[15]annulenes
;
_journal_name_full 'Journal of Organic Chemistry'
_journal_page_first 6692
_journal_page_last 6699
_journal_paper_doi 10.1021/jo070827c
_journal_volume 72
_journal_year 2007
_chemical_formula_sum 'C44 H52 N3'
_chemical_formula_weight 622.89
_chemical_name_systematic
;

 ?

;
_space_group_IT_number 14
_symmetry_cell_setting monoclinic
_symmetry_space_group_name_Hall '-P 2ybc'
_symmetry_space_group_name_H-M 'P 1 21/c 1'
_atom_sites_solution_hydrogens geom
_atom_sites_solution_primary direct
_atom_sites_solution_secondary difmap
_audit_creation_method 'Bruker SHELXTL 6.14'
_cell_angle_alpha 90.00
_cell_angle_beta 96.540(5)
_cell_angle_gamma 90.00
_cell_formula_units_Z 8
_cell_length_a 17.086(5)
_cell_length_b 38.818(12)
_cell_length_c 11.632(4)
_cell_measurement_reflns_used 4535
_cell_measurement_temperature 173(2)
_cell_measurement_theta_max 19.33
_cell_measurement_theta_min 2.27
_cell_volume 7665(4)
_computing_cell_refinement 'Bruker SMART'
_computing_data_collection 'Bruker SMART'
_computing_data_reduction 'Bruker SAINT'
_computing_molecular_graphics 'Bruker SHELXTL 6.14'
_computing_publication_material 'Bruker SHELXTL 6.14'
_computing_structure_refinement 'Bruker SHELXTL 6.14'
_computing_structure_solution 'Bruker SHELXTL 6.14'
_diffrn_ambient_temperature 173(2)
_diffrn_measured_fraction_theta_full 0.999
_diffrn_measured_fraction_theta_max 0.999
_diffrn_measurement_device_type 'CCD area detector'
_diffrn_measurement_method 'phi and omega scans'
_diffrn_radiation_monochromator graphite
_diffrn_radiation_source 'fine-focus sealed tube'
_diffrn_radiation_type MoK\a
_diffrn_radiation_wavelength 0.71073
_diffrn_reflns_av_R_equivalents 0.0846
_diffrn_reflns_av_sigmaI/netI 0.0726
_diffrn_reflns_limit_h_max 20
_diffrn_reflns_limit_h_min -20
_diffrn_reflns_limit_k_max 46
_diffrn_reflns_limit_k_min -46
_diffrn_reflns_limit_l_max 13
_diffrn_reflns_limit_l_min -13
_diffrn_reflns_number 72718
_diffrn_reflns_theta_full 25.00
_diffrn_reflns_theta_max 25.00
_diffrn_reflns_theta_min 1.05
_exptl_absorpt_coefficient_mu 0.062
_exptl_absorpt_correction_T_max 0.9950
_exptl_absorpt_correction_T_min 0.9755
_exptl_absorpt_correction_type multi-scan
_exptl_absorpt_process_details SADABS
_exptl_crystal_colour yellow
_exptl_crystal_density_diffrn 1.080
_exptl_crystal_density_meas 0
_exptl_crystal_density_method 'not measured'
_exptl_crystal_description block
_exptl_crystal_F_000 2696
_exptl_crystal_size_max 0.40
_exptl_crystal_size_mid 0.14
_exptl_crystal_size_min 0.08
_refine_diff_density_max 0.699
_refine_diff_density_min -0.322
_refine_diff_density_rms 0.052
_refine_ls_extinction_method none
_refine_ls_goodness_of_fit_ref 1.041
_refine_ls_hydrogen_treatment noref
_refine_ls_matrix_type full
_refine_ls_number_parameters 792
_refine_ls_number_reflns 13493
_refine_ls_number_restraints 19
_refine_ls_restrained_S_all 1.047
_refine_ls_R_factor_all 0.1590
_refine_ls_R_factor_gt 0.0981
_refine_ls_shift/su_max 0.009
_refine_ls_shift/su_mean 0.000
_refine_ls_structure_factor_coef Fsqd
_refine_ls_weighting_details 'calc w=1/[\s^2^(Fo^2^)+(0.1301P)^2^+4.0949P] where P=(Fo^2^+2Fc^2^)/3'
_refine_ls_weighting_scheme calc
_refine_ls_wR_factor_gt 0.2457
_refine_ls_wR_factor_ref 0.2805
_reflns_number_gt 7642
_reflns_number_total 13493
_reflns_threshold_expression >2sigma(I)
_cod_data_source_file jo070827c-File001.cif
_cod_data_source_block mh20
_cod_depositor_comments
;
The following automatic conversions were performed:
'_symmetry_cell_setting' value 'Monoclinic' changed to 'monoclinic'
according to '/home/saulius/struct/CIF-dictionaries/cif_core.dic'
dictionary named 'cif_core.dic' version 2.4.1 from 2010-06-29.

Automatic conversion script
Id: cif_fix_enum 1527 2010-12-29 10:47:43Z saulius 
;
_cod_original_sg_symbol_H-M 'P 21/c'
_cod_database_code 4024129

loop_
_symmetry_equiv_pos_as_xyz
'x, y, z'
'-x, y+1/2, -z+1/2'
'-x, -y, -z'
'x, -y-1/2, z-1/2'

loop_
_atom_site_label
_atom_site_type_symbol
_atom_site_fract_x
_atom_site_fract_y
_atom_site_fract_z
_atom_site_U_iso_or_equiv
_atom_site_adp_type
_atom_site_occupancy
_atom_site_symmetry_multiplicity
_atom_site_calc_flag
_atom_site_refinement_flags
_atom_site_disorder_assembly
_atom_site_disorder_group
N1A N 0.70026(18) 0.13203(8) 1.9225(3) 0.0434(8) Uani 1 1 d . C .
N2A N 0.5032(2) 0.28388(9) 1.4535(4) 0.0667(11) Uani 1 1 d D . .
N3A N 0.3978(2) -0.02846(9) 1.6384(3) 0.0682(11) Uani 1 1 d . C .
C1A C 0.7153(2) 0.18946(11) 1.8766(4) 0.0440(10) Uani 1 1 d . C .
C2A C 0.6862(2) 0.20857(10) 1.8012(4) 0.0429(10) Uani 1 1 d . . .
C3A C 0.6448(2) 0.22765(10) 1.7097(3) 0.0432(10) Uani 1 1 d . . .
C4A C 0.6547(2) 0.26337(10) 1.6946(4) 0.0487(10) Uani 1 1 d . C .
H4AA H 0.6938 0.2752 1.7443 0.058 Uiso 1 1 calc R . .
C5A C 0.6097(3) 0.28144(11) 1.6105(4) 0.0537(11) Uani 1 1 d . . .
H5AA H 0.6182 0.3055 1.6040 0.064 Uiso 1 1 calc R C .
C6A C 0.5515(3) 0.26571(11) 1.5338(4) 0.0515(11) Uani 1 1 d . C .
C7A C 0.5432(2) 0.22969(10) 1.5458(4) 0.0469(10) Uani 1 1 d . . .
H7AA H 0.5059 0.2179 1.4932 0.056 Uiso 1 1 calc R C .
C8A C 0.5874(2) 0.21117(9) 1.6310(3) 0.0394(9) Uani 1 1 d . C .
C9A C 0.5728(2) 0.17501(11) 1.6444(3) 0.0417(9) Uani 1 1 d . . .
C10A C 0.5606(2) 0.14476(10) 1.6594(3) 0.0391(9) Uani 1 1 d . C .
C11A C 0.5483(2) 0.11039(10) 1.6791(3) 0.0410(9) Uani 1 1 d . . .
C12A C 0.5381(2) 0.08060(11) 1.7001(3) 0.0443(10) Uani 1 1 d . C .
C13A C 0.5247(2) 0.04569(10) 1.7356(3) 0.0438(10) Uani 1 1 d . . .
C14A C 0.4694(2) 0.02538(10) 1.6693(4) 0.0503(11) Uani 1 1 d . C .
H14A H 0.4428 0.0344 1.5996 0.060 Uiso 1 1 calc R . .
C15A C 0.4522(3) -0.00827(11) 1.7041(4) 0.0544(11) Uani 1 1 d . . .
C16A C 0.4935(3) -0.02022(11) 1.8079(4) 0.0605(12) Uani 1 1 d . C .
H16A H 0.4825 -0.0427 1.8344 0.073 Uiso 1 1 calc R . .
C17A C 0.5492(3) -0.00055(10) 1.8723(4) 0.0570(12) Uani 1 1 d . . .
H17A H 0.5762 -0.0097 1.9415 0.068 Uiso 1 1 calc R C .
C18A C 0.5669(2) 0.03268(10) 1.8377(4) 0.0491(10) Uani 1 1 d . C .
C19A C 0.6224(3) 0.05436(10) 1.9032(4) 0.0491(10) Uani 1 1 d . . .
C20A C 0.6677(2) 0.07502(10) 1.9516(3) 0.0468(10) Uani 1 1 d . C .
C21A C 0.7116(2) 0.10470(10) 1.9939(3) 0.0430(10) Uani 1 1 d . . .
C22A C 0.7588(2) 0.10619(11) 2.1002(4) 0.0487(10) Uani 1 1 d . C .
H22A H 0.7671 0.0864 2.1480 0.058 Uiso 1 1 calc R . .
C23A C 0.7933(2) 0.13751(12) 2.1334(4) 0.0510(11) Uani 1 1 d . . .
H23A H 0.8249 0.1394 2.2058 0.061 Uiso 1 1 calc R C .
C24A C 0.7821(2) 0.16557(11) 2.0629(4) 0.0485(10) Uani 1 1 d . C .
H24A H 0.8057 0.1871 2.0851 0.058 Uiso 1 1 calc R . .
C25A C 0.7353(2) 0.16195(10) 1.9578(3) 0.0409(9) Uani 1 1 d . . .
C26A C 0.5087(3) 0.32098(13) 1.4416(5) 0.0792(16) Uani 1 1 d . B .
H26A H 0.5626 0.3280 1.4731 0.095 Uiso 1 1 calc R . .
H26B H 0.5026 0.3264 1.3579 0.095 Uiso 1 1 calc R . .
C27A C 0.4559(4) 0.34138(13) 1.4935(8) 0.128(3) Uani 1 1 d D . .
H27A H 0.4635 0.3369 1.5779 0.154 Uiso 1 1 calc R A 1
H27B H 0.4018 0.3339 1.4646 0.154 Uiso 1 1 calc R A 1
C28A C 0.4619(4) 0.38012(14) 1.4744(8) 0.117(3) Uani 0.50 1 d PD B 1
H28A H 0.5169 0.3872 1.4989 0.140 Uiso 0.50 1 calc PR B 1
H28B H 0.4515 0.3845 1.3902 0.140 Uiso 0.50 1 calc PR B 1
C29A C 0.4114(11) 0.4020(4) 1.531(2) 0.197(11) Uani 0.50 1 d PD B 1
H29A H 0.4208 0.4261 1.5114 0.295 Uiso 0.50 1 calc PR B 1
H29B H 0.4223 0.3990 1.6152 0.295 Uiso 0.50 1 calc PR B 1
H29C H 0.3563 0.3961 1.5064 0.295 Uiso 0.50 1 calc PR B 1
C28' C 0.4619(4) 0.38012(14) 1.4744(8) 0.117(3) Uani 0.50 1 d PD B 2
H28E H 0.4703 0.3912 1.5514 0.140 Uiso 0.50 1 calc PR B 2
H28F H 0.5098 0.3843 1.4361 0.140 Uiso 0.50 1 calc PR B 2
C29' C 0.3945(7) 0.3987(3) 1.4049(11) 0.110(5) Uani 0.50 1 d PD B 2
H29G H 0.4074 0.4232 1.3994 0.165 Uiso 0.50 1 calc PR B 2
H29H H 0.3466 0.3961 1.4433 0.165 Uiso 0.50 1 calc PR B 2
H29I H 0.3857 0.3887 1.3271 0.165 Uiso 0.50 1 calc PR B 2
C30A C 0.4234(5) 0.2654(2) 1.3922(7) 0.051(2) Uiso 0.50 1 d PD C 1
H30A H 0.4055 0.2478 1.4449 0.061 Uiso 0.50 1 calc PR C 1
H30B H 0.3811 0.2828 1.3771 0.061 Uiso 0.50 1 calc PR C 1
C31A C 0.4388(6) 0.2486(3) 1.2793(8) 0.070(3) Uiso 0.50 1 d PD C 1
H31A H 0.4689 0.2644 1.2338 0.084 Uiso 0.50 1 calc PR C 1
H31B H 0.4696 0.2271 1.2945 0.084 Uiso 0.50 1 calc PR C 1
C32A C 0.3591(8) 0.2408(4) 1.2141(12) 0.085(4) Uiso 0.50 1 d PD C 1
H32A H 0.3615 0.2412 1.1295 0.102 Uiso 0.50 1 calc PR C 1
H32B H 0.3191 0.2576 1.2337 0.102 Uiso 0.50 1 calc PR C 1
C33A C 0.3399(15) 0.2043(5) 1.255(2) 0.203(10) Uiso 0.50 1 d PD C 1
H33A H 0.2887 0.1970 1.2163 0.305 Uiso 0.50 1 calc PR C 1
H33B H 0.3381 0.2045 1.3390 0.305 Uiso 0.50 1 calc PR C 1
H33C H 0.3807 0.1882 1.2361 0.305 Uiso 0.50 1 calc PR C 1
C30' C 0.4767(5) 0.2696(2) 1.3485(8) 0.058(2) Uiso 0.50 1 d PD C 2
H30E H 0.5091 0.2492 1.3339 0.070 Uiso 0.50 1 calc PR C 2
H30F H 0.4810 0.2865 1.2860 0.070 Uiso 0.50 1 calc PR C 2
C31' C 0.3911(6) 0.2589(3) 1.3501(10) 0.070(3) Uiso 0.50 1 d PD C 2
H31E H 0.3629 0.2760 1.3934 0.085 Uiso 0.50 1 calc PR C 2
H31F H 0.3880 0.2362 1.3878 0.085 Uiso 0.50 1 calc PR C 2
C32' C 0.3518(15) 0.2570(6) 1.2159(17) 0.188(12) Uiso 0.50 1 d PD C 2
H32G H 0.2946 0.2618 1.2075 0.226 Uiso 0.50 1 calc PR C 2
H32H H 0.3783 0.2725 1.1649 0.226 Uiso 0.50 1 calc PR C 2
C33' C 0.3694(14) 0.2202(6) 1.196(2) 0.183(9) Uiso 0.50 1 d PD C 2
H33J H 0.3427 0.2129 1.1214 0.275 Uiso 0.50 1 calc PR C 2
H33K H 0.3506 0.2062 1.2580 0.275 Uiso 0.50 1 calc PR C 2
H33L H 0.4264 0.2171 1.1973 0.275 Uiso 0.50 1 calc PR C 2
C34A C 0.3638(3) -0.01808(12) 1.5235(4) 0.0677(14) Uani 1 1 d . . .
H34A H 0.3506 -0.0390 1.4764 0.081 Uiso 1 1 calc R C .
H34B H 0.4036 -0.0049 1.4861 0.081 Uiso 1 1 calc R . .
C35A C 0.2907(3) 0.00367(14) 1.5247(4) 0.0708(14) Uani 1 1 d . C .
H35A H 0.3025 0.0238 1.5761 0.085 Uiso 1 1 calc R . .
H35B H 0.2489 -0.0100 1.5555 0.085 Uiso 1 1 calc R . .
C36A C 0.2614(4) 0.0162(2) 1.4011(6) 0.109(2) Uani 1 1 d . . .
H36A H 0.3031 0.0297 1.3691 0.131 Uiso 1 1 calc R C .
H36B H 0.2477 -0.0037 1.3496 0.131 Uiso 1 1 calc R . .
C37A C 0.1931(6) 0.0373(3) 1.4094(8) 0.189(5) Uani 1 1 d . C .
H37A H 0.1727 0.0456 1.3322 0.283 Uiso 1 1 calc R . .
H37B H 0.2076 0.0571 1.4600 0.283 Uiso 1 1 calc R . .
H37C H 0.1525 0.0237 1.4416 0.283 Uiso 1 1 calc R . .
C38A C 0.3724(3) -0.06186(11) 1.6821(4) 0.0670(13) Uani 1 1 d . . .
H38A H 0.3172 -0.0662 1.6498 0.080 Uiso 1 1 calc R C .
H38B H 0.3740 -0.0606 1.7674 0.080 Uiso 1 1 calc R . .
C39A C 0.4225(3) -0.09138(11) 1.6517(4) 0.0695(14) Uani 1 1 d . C .
H39A H 0.4777 -0.0872 1.6848 0.083 Uiso 1 1 calc R . .
H39B H 0.4213 -0.0927 1.5665 0.083 Uiso 1 1 calc R . .
C40A C 0.3948(3) -0.12562(11) 1.6965(4) 0.0701(14) Uani 1 1 d . . .
H40A H 0.3955 -0.1243 1.7817 0.084 Uiso 1 1 calc R C .
H40B H 0.3397 -0.1298 1.6630 0.084 Uiso 1 1 calc R . .
C41A C 0.4445(5) -0.15504(13) 1.6674(5) 0.110(3) Uani 1 1 d . C .
H41A H 0.4241 -0.1764 1.6975 0.165 Uiso 1 1 calc R . .
H41B H 0.4988 -0.1514 1.7023 0.165 Uiso 1 1 calc R . .
H41C H 0.4433 -0.1567 1.5831 0.165 Uiso 1 1 calc R . .
N1B N 1.15769(18) 0.63393(9) 0.0687(3) 0.0437(8) Uani 1 1 d . D .
N2B N 0.9614(3) 0.79287(10) 0.4480(4) 0.0793(13) Uani 1 1 d . . .
N3B N 0.9044(2) 0.47634(8) 0.3700(3) 0.0593(10) Uani 1 1 d . D .
C1B C 1.1656(2) 0.69323(12) 0.0967(4) 0.0499(11) Uani 1 1 d . D .
C2B C 1.1372(2) 0.71446(11) 0.1550(4) 0.0486(11) Uani 1 1 d . . .
C3B C 1.0959(2) 0.73540(10) 0.2293(4) 0.0480(10) Uani 1 1 d . . .
C4B C 1.1034(3) 0.77119(11) 0.2411(5) 0.0627(13) Uani 1 1 d . D .
H4BA H 1.1401 0.7829 0.1994 0.075 Uiso 1 1 calc R . .
C5B C 1.0597(3) 0.78984(11) 0.3106(5) 0.0655(14) Uani 1 1 d . . .
H5BA H 1.0663 0.8141 0.3144 0.079 Uiso 1 1 calc R D .
C6B C 1.0059(3) 0.77449(11) 0.3761(4) 0.0584(12) Uani 1 1 d . D .
C7B C 0.9990(3) 0.73857(10) 0.3654(4) 0.0562(12) Uani 1 1 d . . .
H7BA H 0.9637 0.7269 0.4095 0.067 Uiso 1 1 calc R D .
C8B C 1.0413(2) 0.71934(10) 0.2934(3) 0.0454(10) Uani 1 1 d . D .
C9B C 1.0276(2) 0.68316(10) 0.2830(3) 0.0440(10) Uani 1 1 d . . .
C10B C 1.0177(2) 0.65270(10) 0.2735(3) 0.0429(9) Uani 1 1 d . D .
C11B C 1.0105(2) 0.61732(10) 0.2653(3) 0.0425(9) Uani 1 1 d . . .
C12B C 1.0079(2) 0.58650(10) 0.2592(3) 0.0421(9) Uani 1 1 d . D .
C13B C 1.0042(2) 0.54968(9) 0.2473(3) 0.0407(9) Uani 1 1 d . . .
C14B C 0.9583(2) 0.53088(9) 0.3150(3) 0.0454(10) Uani 1 1 d . D .
H14B H 0.9321 0.5424 0.3718 0.054 Uiso 1 1 calc R . .
C15B C 0.9495(2) 0.49496(10) 0.3013(4) 0.0473(10) Uani 1 1 d . . .
C16B C 0.9889(3) 0.47920(10) 0.2149(3) 0.0513(11) Uani 1 1 d . D .
H16B H 0.9834 0.4551 0.2018 0.062 Uiso 1 1 calc R . .
C17B C 1.0350(3) 0.49820(10) 0.1500(4) 0.0518(11) Uani 1 1 d . . .
H17B H 1.0609 0.4867 0.0930 0.062 Uiso 1 1 calc R D .
C18B C 1.0458(2) 0.53366(10) 0.1637(3) 0.0452(10) Uani 1 1 d . D .
C19B C 1.0944(3) 0.55411(10) 0.0993(3) 0.0466(10) Uani 1 1 d . . .
C20B C 1.1337(2) 0.57493(11) 0.0557(3) 0.0471(10) Uani 1 1 d . D .
C21B C 1.1722(2) 0.60452(11) 0.0127(3) 0.0454(10) Uani 1 1 d . . .
C22B C 1.2175(2) 0.60402(12) -0.0802(3) 0.0534(11) Uani 1 1 d . D .
H22B H 1.2277 0.5830 -0.1174 0.064 Uiso 1 1 calc R . .
C23B C 1.2471(2) 0.63478(14) -0.1168(4) 0.0604(13) Uani 1 1 d . . .
H23B H 1.2774 0.6351 -0.1804 0.073 Uiso 1 1 calc R D .
C24B C 1.2324(2) 0.66493(13) -0.0603(4) 0.0558(12) Uani 1 1 d . D .
H24B H 1.2522 0.6863 -0.0844 0.067 Uiso 1 1 calc R . .
C25B C 1.1882(2) 0.66343(11) 0.0323(3) 0.0469(10) Uani 1 1 d . . .
C26B C 0.9669(3) 0.83014(11) 0.4584(5) 0.0815(17) Uani 1 1 d . D .
H26C H 1.0212 0.8372 0.4471 0.098 Uiso 1 1 calc R . .
H26D H 0.9578 0.8367 0.5380 0.098 Uiso 1 1 calc R . .
C27B C 0.9106(3) 0.84959(10) 0.3752(4) 0.0580(12) Uani 1 1 d . . .
H27C H 0.8564 0.8421 0.3850 0.070 Uiso 1 1 calc R D .
H27D H 0.9206 0.8436 0.2955 0.070 Uiso 1 1 calc R . .
C28B C 0.9157(3) 0.88848(11) 0.3892(5) 0.0765(15) Uani 1 1 d . D .
H28C H 0.9691 0.8962 0.3760 0.092 Uiso 1 1 calc R . .
H28D H 0.9075 0.8946 0.4696 0.092 Uiso 1 1 calc R . .
C29B C 0.8551(4) 0.90742(15) 0.3058(7) 0.128(3) Uani 1 1 d . . .
H29D H 0.8601 0.9323 0.3191 0.192 Uiso 1 1 calc R D .
H29E H 0.8020 0.9000 0.3187 0.192 Uiso 1 1 calc R . .
H29F H 0.8641 0.9022 0.2260 0.192 Uiso 1 1 calc R . .
C30B C 0.8699(7) 0.7741(3) 0.4761(8) 0.059(3) Uiso 0.50 1 d PD D 1
H30C H 0.8295 0.7921 0.4823 0.071 Uiso 0.50 1 calc PR D 1
H30D H 0.8504 0.7577 0.4143 0.071 Uiso 0.50 1 calc PR D 1
C31B C 0.8896(7) 0.7560(3) 0.5887(10) 0.097(4) Uiso 0.50 1 d PD D 1
H31C H 0.9086 0.7729 0.6495 0.116 Uiso 0.50 1 calc PR D 1
H31D H 0.9321 0.7390 0.5820 0.116 Uiso 0.50 1 calc PR D 1
C32B C 0.8168(9) 0.7379(4) 0.6210(14) 0.126(5) Uiso 0.50 1 d PD D 1
H32C H 0.8213 0.7340 0.7056 0.151 Uiso 0.50 1 calc PR D 1
H32D H 0.7694 0.7521 0.5983 0.151 Uiso 0.50 1 calc PR D 1
C33B C 0.8113(8) 0.7042(3) 0.5575(12) 0.091(4) Uiso 0.50 1 d PD D 1
H33D H 0.7643 0.6918 0.5754 0.137 Uiso 0.50 1 calc PR D 1
H33E H 0.8583 0.6904 0.5815 0.137 Uiso 0.50 1 calc PR D 1
H33F H 0.8076 0.7085 0.4740 0.137 Uiso 0.50 1 calc PR D 1
C30C C 0.9259(5) 0.7771(2) 0.5300(7) 0.0450(19) Uiso 0.50 1 d PD D 2
H30G H 0.9205 0.7932 0.5946 0.054 Uiso 0.50 1 calc PR D 2
H30H H 0.9578 0.7572 0.5609 0.054 Uiso 0.50 1 calc PR D 2
C31C C 0.8428(5) 0.7646(3) 0.4766(8) 0.054(3) Uiso 0.50 1 d PD D 2
H31G H 0.8121 0.7848 0.4448 0.064 Uiso 0.50 1 calc PR D 2
H31H H 0.8493 0.7489 0.4114 0.064 Uiso 0.50 1 calc PR D 2
C33C C 0.8335(7) 0.7135(3) 0.6116(12) 0.085(3) Uiso 0.50 1 d PD D 2
H33G H 0.7994 0.7044 0.6669 0.128 Uiso 0.50 1 calc PR D 2
H33H H 0.8860 0.7181 0.6518 0.128 Uiso 0.50 1 calc PR D 2
H33I H 0.8376 0.6965 0.5502 0.128 Uiso 0.50 1 calc PR D 2
C32C C 0.7981(3) 0.74690(10) 0.5587(4) 0.069(3) Uiso 0.50 1 d PD D 2
H32E H 0.7451 0.7416 0.5189 0.082 Uiso 0.50 1 calc PR D 2
H32F H 0.7910 0.7630 0.6226 0.082 Uiso 0.50 1 calc PR D 2
C34B C 0.8751(3) 0.49143(10) 0.4736(4) 0.0604(12) Uani 1 1 d R . .
H34C H 0.9140 0.5083 0.5092 0.072 Uiso 1 1 calc R . .
H34D H 0.8697 0.4730 0.5310 0.072 Uiso 1 1 calc R . .
C35B C 0.7965(3) 0.50910(12) 0.4448(5) 0.0718(14) Uani 1 1 d . D .
H35C H 0.7563 0.4917 0.4174 0.086 Uiso 1 1 calc R . .
H35D H 0.8004 0.5257 0.3811 0.086 Uiso 1 1 calc R . .
C36B C 0.7696(4) 0.52849(16) 0.5507(6) 0.106(2) Uani 1 1 d . . .
H36C H 0.8127 0.5441 0.5824 0.128 Uiso 1 1 calc R D .
H36D H 0.7237 0.5430 0.5233 0.128 Uiso 1 1 calc R . .
C37B C 0.7485(4) 0.50687(18) 0.6433(5) 0.109(2) Uani 1 1 d . D .
H37D H 0.7316 0.5213 0.7051 0.164 Uiso 1 1 calc R . .
H37E H 0.7942 0.4931 0.6741 0.164 Uiso 1 1 calc R . .
H37F H 0.7053 0.4915 0.6137 0.164 Uiso 1 1 calc R . .
C38B C 0.8875(3) 0.43966(10) 0.3461(4) 0.0556(11) Uani 1 1 d . . .
H38C H 0.8819 0.4359 0.2613 0.067 Uiso 1 1 calc R D .
H38D H 0.8365 0.4337 0.3741 0.067 Uiso 1 1 calc R . .
C39B C 0.9503(3) 0.41588(10) 0.4022(4) 0.0567(12) Uani 1 1 d . D .
H39C H 0.9533 0.4184 0.4873 0.068 Uiso 1 1 calc R . .
H39D H 1.0019 0.4227 0.3784 0.068 Uiso 1 1 calc R . .
C40B C 0.9343(3) 0.37831(10) 0.3698(4) 0.0687(14) Uani 1 1 d . . .
H40C H 0.8830 0.3715 0.3946 0.082 Uiso 1 1 calc R D .
H40D H 0.9301 0.3761 0.2845 0.082 Uiso 1 1 calc R . .
C41B C 0.9960(4) 0.35408(12) 0.4222(4) 0.091(2) Uani 1 1 d . D .
H41D H 0.9824 0.3305 0.3968 0.137 Uiso 1 1 calc R . .
H41E H 0.9990 0.3554 0.5068 0.137 Uiso 1 1 calc R . .
H41F H 1.0470 0.3604 0.3975 0.137 Uiso 1 1 calc R . .

loop_
_atom_site_aniso_label
_atom_site_aniso_U_11
_atom_site_aniso_U_22
_atom_site_aniso_U_33
_atom_site_aniso_U_23
_atom_site_aniso_U_13
_atom_site_aniso_U_12
N1A 0.0361(18) 0.047(2) 0.0464(19) -0.0125(16) 0.0017(15) 0.0014(15)
N2A 0.075(3) 0.051(2) 0.075(3) 0.011(2) 0.012(2) 0.014(2)
N3A 0.088(3) 0.044(2) 0.067(3) 0.0003(19) -0.016(2) -0.021(2)
C1A 0.032(2) 0.051(3) 0.049(2) -0.022(2) 0.0069(19) -0.0057(18)
C2A 0.033(2) 0.047(2) 0.051(2) -0.015(2) 0.0140(19) -0.0046(18)
C3A 0.036(2) 0.044(2) 0.053(2) -0.0100(19) 0.0179(19) -0.0014(18)
C4A 0.040(2) 0.045(2) 0.063(3) -0.011(2) 0.013(2) -0.0082(19)
C5A 0.059(3) 0.039(2) 0.069(3) 0.002(2) 0.031(2) 0.000(2)
C6A 0.051(3) 0.050(3) 0.056(3) 0.001(2) 0.018(2) 0.004(2)
C7A 0.048(2) 0.042(2) 0.051(2) -0.0086(19) 0.006(2) 0.0000(19)
C8A 0.039(2) 0.033(2) 0.048(2) -0.0060(17) 0.0155(18) 0.0009(17)
C9A 0.038(2) 0.050(3) 0.038(2) -0.0095(18) 0.0078(17) 0.0046(18)
C10A 0.039(2) 0.040(3) 0.039(2) -0.0070(17) 0.0046(17) 0.0034(17)
C11A 0.039(2) 0.042(3) 0.041(2) -0.0098(18) 0.0023(17) 0.0022(18)
C12A 0.047(2) 0.042(3) 0.043(2) -0.0130(18) 0.0020(19) 0.0019(19)
C13A 0.043(2) 0.040(2) 0.047(2) -0.0092(18) 0.0033(19) -0.0002(18)
C14A 0.055(3) 0.043(2) 0.051(2) -0.0074(19) 0.000(2) -0.006(2)
C15A 0.058(3) 0.042(2) 0.061(3) -0.007(2) 0.001(2) -0.005(2)
C16A 0.076(3) 0.033(2) 0.069(3) -0.001(2) -0.002(3) -0.006(2)
C17A 0.071(3) 0.039(2) 0.057(3) -0.001(2) -0.008(2) 0.002(2)
C18A 0.053(3) 0.040(2) 0.054(3) -0.0152(19) 0.001(2) 0.0033(19)
C19A 0.050(3) 0.043(2) 0.053(3) -0.001(2) -0.004(2) 0.011(2)
C20A 0.047(2) 0.045(2) 0.046(2) -0.0043(19) -0.007(2) 0.008(2)
C21A 0.035(2) 0.044(2) 0.049(2) -0.0108(19) 0.0017(18) 0.0055(18)
C22A 0.040(2) 0.058(3) 0.047(2) -0.002(2) -0.0045(19) 0.003(2)
C23A 0.039(2) 0.073(3) 0.039(2) -0.008(2) -0.0032(18) 0.001(2)
C24A 0.039(2) 0.057(3) 0.049(3) -0.020(2) 0.0043(19) -0.0046(19)
C25A 0.034(2) 0.047(2) 0.043(2) -0.0136(19) 0.0074(18) 0.0014(17)
C26A 0.081(4) 0.067(3) 0.095(4) 0.040(3) 0.036(3) 0.012(3)
C27A 0.071(4) 0.046(3) 0.276(10) -0.016(4) 0.056(5) -0.003(3)
C28A 0.093(5) 0.054(4) 0.203(8) 0.002(4) 0.013(5) -0.007(3)
C29A 0.155(17) 0.103(12) 0.34(3) -0.110(17) 0.049(19) 0.014(11)
C28' 0.093(5) 0.054(4) 0.203(8) 0.002(4) 0.013(5) -0.007(3)
C29' 0.133(13) 0.093(10) 0.118(11) -0.008(9) 0.075(10) -0.008(9)
C34A 0.080(4) 0.058(3) 0.062(3) -0.012(2) -0.003(3) -0.017(3)
C35A 0.069(3) 0.082(4) 0.060(3) -0.005(3) 0.001(3) -0.025(3)
C36A 0.088(5) 0.142(6) 0.090(5) -0.010(4) -0.025(4) 0.021(4)
C37A 0.146(9) 0.291(14) 0.123(7) 0.025(8) -0.014(6) -0.039(9)
C38A 0.078(3) 0.052(3) 0.070(3) -0.006(2) 0.003(3) -0.017(2)
C39A 0.101(4) 0.052(3) 0.057(3) -0.008(2) 0.016(3) -0.020(3)
C40A 0.110(4) 0.047(3) 0.054(3) 0.002(2) 0.010(3) -0.015(3)
C41A 0.222(8) 0.054(3) 0.065(3) 0.004(3) 0.056(4) 0.011(4)
N1B 0.0406(19) 0.054(2) 0.0362(18) 0.0132(16) 0.0039(14) 0.0018(16)
N2B 0.104(3) 0.040(2) 0.091(3) -0.011(2) 0.001(3) 0.022(2)
N3B 0.085(3) 0.0312(18) 0.069(2) 0.0001(17) 0.037(2) -0.0094(18)
C1B 0.038(2) 0.051(3) 0.060(3) 0.022(2) -0.002(2) -0.009(2)
C2B 0.032(2) 0.048(3) 0.064(3) 0.021(2) -0.001(2) -0.0091(19)
C3B 0.034(2) 0.043(2) 0.065(3) 0.016(2) -0.002(2) -0.0021(18)
C4B 0.040(3) 0.045(3) 0.100(4) 0.022(3) -0.004(3) -0.011(2)
C5B 0.057(3) 0.028(2) 0.105(4) -0.001(2) -0.018(3) -0.006(2)
C6B 0.063(3) 0.037(2) 0.071(3) 0.004(2) -0.011(2) -0.002(2)
C7B 0.068(3) 0.037(2) 0.063(3) 0.006(2) 0.006(2) 0.001(2)
C8B 0.050(2) 0.034(2) 0.050(2) 0.0059(18) -0.005(2) -0.0004(18)
C9B 0.048(3) 0.036(2) 0.048(2) 0.0052(18) 0.0096(19) -0.0036(18)
C10B 0.047(2) 0.038(3) 0.045(2) 0.0060(18) 0.0134(19) 0.0012(18)
C11B 0.048(2) 0.042(3) 0.039(2) 0.0018(17) 0.0097(18) -0.0006(18)
C12B 0.050(2) 0.039(2) 0.040(2) 0.0031(17) 0.0139(18) -0.0061(18)
C13B 0.049(2) 0.035(2) 0.038(2) 0.0031(17) 0.0045(18) -0.0015(17)
C14B 0.059(3) 0.036(2) 0.044(2) -0.0041(17) 0.018(2) -0.0011(19)
C15B 0.056(3) 0.037(2) 0.050(2) -0.0003(18) 0.008(2) -0.0030(19)
C16B 0.075(3) 0.032(2) 0.050(2) -0.0015(19) 0.016(2) -0.004(2)
C17B 0.071(3) 0.039(2) 0.047(2) -0.0012(19) 0.017(2) 0.006(2)
C18B 0.056(3) 0.042(2) 0.039(2) 0.0015(18) 0.0110(19) 0.0014(19)
C19B 0.054(3) 0.045(2) 0.042(2) 0.0031(19) 0.011(2) 0.005(2)
C20B 0.042(2) 0.058(3) 0.042(2) 0.003(2) 0.0104(19) 0.009(2)
C21B 0.038(2) 0.059(3) 0.038(2) 0.010(2) 0.0020(18) 0.0013(19)
C22B 0.043(3) 0.078(3) 0.039(2) 0.007(2) 0.0031(19) 0.001(2)
C23B 0.035(2) 0.102(4) 0.045(3) 0.020(3) 0.009(2) -0.008(2)
C24B 0.039(2) 0.072(3) 0.057(3) 0.025(2) 0.010(2) -0.008(2)
C25B 0.032(2) 0.062(3) 0.045(2) 0.022(2) -0.0005(18) -0.0056(19)
C26B 0.102(4) 0.039(3) 0.095(4) -0.018(3) -0.027(3) 0.012(3)
C27B 0.057(3) 0.044(2) 0.073(3) 0.002(2) 0.004(2) -0.003(2)
C28B 0.073(3) 0.043(3) 0.112(4) 0.010(3) 0.007(3) 0.000(2)
C29B 0.126(6) 0.062(4) 0.192(8) 0.045(4) 0.004(6) 0.021(4)
C34B 0.076(3) 0.043(3) 0.064(3) 0.004(2) 0.017(3) -0.016(2)
C35B 0.072(3) 0.055(3) 0.090(4) -0.001(3) 0.014(3) -0.014(3)
C36B 0.104(5) 0.090(4) 0.136(6) -0.036(4) 0.060(4) -0.011(4)
C37B 0.143(6) 0.122(5) 0.066(4) -0.009(4) 0.026(4) -0.029(5)
C38B 0.071(3) 0.034(2) 0.064(3) -0.004(2) 0.017(2) -0.013(2)
C39B 0.087(3) 0.038(2) 0.047(2) -0.0020(19) 0.011(2) -0.006(2)
C40B 0.100(4) 0.035(2) 0.077(3) -0.003(2) 0.034(3) -0.008(2)
C41B 0.174(6) 0.048(3) 0.054(3) 0.007(2) 0.020(3) 0.019(3)

loop_
_atom_type_symbol
_atom_type_description
_atom_type_scat_dispersion_real
_atom_type_scat_dispersion_imag
_atom_type_scat_source
C C 0.0033 0.0016 'International Tables Vol C Tables 4.2.6.8 and 6.1.1.4'
H H 0.0000 0.0000 'International Tables Vol C Tables 4.2.6.8 and 6.1.1.4'
N N 0.0061 0.0033 'International Tables Vol C Tables 4.2.6.8 and 6.1.1.4'

loop_
_geom_angle_atom_site_label_1
_geom_angle_atom_site_label_2
_geom_angle_atom_site_label_3
_geom_angle
_geom_angle_site_symmetry_1
_geom_angle_site_symmetry_3
_geom_angle_publ_flag
C21A N1A C25A 117.6(3) . . ?
C30' N2A C6A 120.8(5) . . ?
C30' N2A C26A 109.6(5) . . ?
C6A N2A C26A 122.4(4) . . ?
C30' N2A C30A 42.1(4) . . ?
C6A N2A C30A 118.8(5) . . ?
C26A N2A C30A 117.0(5) . . ?
C15A N3A C34A 121.7(4) . . ?
C15A N3A C38A 121.0(4) . . ?
C34A N3A C38A 117.3(4) . . ?
C2A C1A C25A 167.3(4) . . ?
C1A C2A C3A 172.7(4) . . ?
C4A C3A C8A 116.6(4) . . ?
C4A C3A C2A 123.4(4) . . ?
C8A C3A C2A 119.9(3) . . ?
C5A C4A C3A 121.8(4) . . ?
C4A C5A C6A 122.3(4) . . ?
N2A C6A C5A 122.7(4) . . ?
N2A C6A C7A 121.1(4) . . ?
C5A C6A C7A 116.2(4) . . ?
C8A C7A C6A 122.2(4) . . ?
C7A C8A C3A 120.8(4) . . ?
C7A C8A C9A 119.9(4) . . ?
C3A C8A C9A 119.2(4) . . ?
C10A C9A C8A 177.9(4) . . ?
C9A C10A C11A 178.5(4) . . ?
C12A C11A C10A 177.9(4) . . ?
C11A C12A C13A 174.9(4) . . ?
C14A C13A C18A 120.8(4) . . ?
C14A C13A C12A 119.5(4) . . ?
C18A C13A C12A 119.7(3) . . ?
C13A C14A C15A 121.1(4) . . ?
N3A C15A C16A 122.0(4) . . ?
N3A C15A C14A 121.2(4) . . ?
C16A C15A C14A 116.9(4) . . ?
C17A C16A C15A 122.3(4) . . ?
C16A C17A C18A 121.1(4) . . ?
C17A C18A C13A 117.8(4) . . ?
C17A C18A C19A 123.1(4) . . ?
C13A C18A C19A 119.0(4) . . ?
C20A C19A C18A 174.2(4) . . ?
C19A C20A C21A 167.8(4) . . ?
N1A C21A C22A 122.7(4) . . ?
N1A C21A C20A 112.9(3) . . ?
C22A C21A C20A 124.4(4) . . ?
C23A C22A C21A 117.8(4) . . ?
C24A C23A C22A 120.5(4) . . ?
C23A C24A C25A 118.4(4) . . ?
N1A C25A C24A 123.1(4) . . ?
N1A C25A C1A 112.0(3) . . ?
C24A C25A C1A 124.8(4) . . ?
C27A C26A N2A 118.1(4) . . ?
C26A C27A C28A 116.1(6) . . ?
C29A C28A C27A 117.7(11) . . ?
C31A C30A N2A 110.4(7) . . ?
C32A C31A C30A 106.5(10) . . ?
C31A C32A C33A 103.9(13) . . ?
N2A C30' C31' 108.6(8) . . ?
C30' C31' C32' 107.0(12) . . ?
C33' C32' C31' 97.0(15) . . ?
N3A C34A C35A 113.0(4) . . ?
C34A C35A C36A 110.4(5) . . ?
C37A C36A C35A 107.2(7) . . ?
N3A C38A C39A 113.1(4) . . ?
C38A C39A C40A 112.3(4) . . ?
C41A C40A C39A 112.6(5) . . ?
C25B N1B C21B 117.9(3) . . ?
C30C N2B C6B 121.2(5) . . ?
C30C N2B C26B 115.3(5) . . ?
C6B N2B C26B 121.7(5) . . ?
C30C N2B C30B 37.3(4) . . ?
C6B N2B C30B 116.8(5) . . ?
C26B N2B C30B 116.1(5) . . ?
C15B N3B C38B 120.6(3) . . ?
C15B N3B C34B 122.0(3) . . ?
C38B N3B C34B 117.3(3) . . ?
C2B C1B C25B 169.2(4) . . ?
C1B C2B C3B 171.1(4) . . ?
C4B C3B C8B 116.6(4) . . ?
C4B C3B C2B 125.2(4) . . ?
C8B C3B C2B 118.1(4) . . ?
C5B C4B C3B 122.1(4) . . ?
C4B C5B C6B 122.4(4) . . ?
N2B C6B C5B 123.4(4) . . ?
N2B C6B C7B 121.1(5) . . ?
C5B C6B C7B 115.5(5) . . ?
C8B C7B C6B 123.0(4) . . ?
C7B C8B C3B 120.4(4) . . ?
C7B C8B C9B 119.3(4) . . ?
C3B C8B C9B 120.3(4) . . ?
C10B C9B C8B 178.5(4) . . ?
C9B C10B C11B 176.9(5) . . ?
C12B C11B C10B 177.0(4) . . ?
C11B C12B C13B 177.8(4) . . ?
C14B C13B C18B 121.5(3) . . ?
C14B C13B C12B 119.5(4) . . ?
C18B C13B C12B 119.0(3) . . ?
C13B C14B C15B 121.2(4) . . ?
N3B C15B C14B 120.9(4) . . ?
N3B C15B C16B 122.0(4) . . ?
C14B C15B C16B 117.1(4) . . ?
C17B C16B C15B 120.7(4) . . ?
C16B C17B C18B 123.1(4) . . ?
C17B C18B C13B 116.2(4) . . ?
C17B C18B C19B 124.6(4) . . ?
C13B C18B C19B 119.1(3) . . ?
C20B C19B C18B 170.9(4) . . ?
C19B C20B C21B 169.5(4) . . ?
N1B C21B C22B 122.2(4) . . ?
N1B C21B C20B 112.9(3) . . ?
C22B C21B C20B 124.9(4) . . ?
C23B C22B C21B 118.6(4) . . ?
C24B C23B C22B 119.6(4) . . ?
C23B C24B C25B 118.7(4) . . ?
N1B C25B C24B 123.1(4) . . ?
N1B C25B C1B 112.3(3) . . ?
C24B C25B C1B 124.6(4) . . ?
N2B C26B C27B 114.8(4) . . ?
C26B C27B C28B 114.2(4) . . ?
C27B C28B C29B 112.6(5) . . ?
C31B C30B N2B 103.8(8) . . ?
C30B C31B C32B 109.1(11) . . ?
C33B C32B C31B 106.8(12) . . ?
N2B C30C C31C 108.9(7) . . ?
C32C C31C C30C 113.9(7) . . ?
C31C C32C C33C 116.8(7) . . ?
N3B C34B C35B 111.9(4) . . ?
C34B C35B C36B 112.2(5) . . ?
C37B C36B C35B 115.5(5) . . ?
N3B C38B C39B 113.3(4) . . ?
C38B C39B C40B 112.4(4) . . ?
C41B C40B C39B 113.9(5) . . ?

loop_
_geom_bond_atom_site_label_1
_geom_bond_atom_site_label_2
_geom_bond_distance
_geom_bond_site_symmetry_2
_geom_bond_publ_flag
N1A C21A 1.347(5) . ?
N1A C25A 1.349(5) . ?
N2A C30' 1.370(9) . ?
N2A C6A 1.370(5) . ?
N2A C26A 1.451(6) . ?
N2A C30A 1.631(9) . ?
N3A C15A 1.377(5) . ?
N3A C34A 1.453(6) . ?
N3A C38A 1.476(6) . ?
C1A C2A 1.211(6) . ?
C1A C25A 1.441(6) . ?
C2A C3A 1.418(6) . ?
C3A C4A 1.410(5) . ?
C3A C8A 1.415(5) . ?
C4A C5A 1.367(6) . ?
C5A C6A 1.398(6) . ?
C6A C7A 1.414(6) . ?
C7A C8A 1.379(5) . ?
C8A C9A 1.438(5) . ?
C9A C10A 1.209(5) . ?
C10A C11A 1.374(6) . ?
C11A C12A 1.199(5) . ?
C12A C13A 1.443(6) . ?
C13A C14A 1.394(5) . ?
C13A C18A 1.411(6) . ?
C14A C15A 1.408(6) . ?
C15A C16A 1.406(6) . ?
C16A C17A 1.374(6) . ?
C17A C18A 1.394(6) . ?
C18A C19A 1.422(6) . ?
C19A C20A 1.208(5) . ?
C20A C21A 1.431(6) . ?
C21A C22A 1.399(5) . ?
C22A C23A 1.387(6) . ?
C23A C24A 1.363(6) . ?
C24A C25A 1.390(5) . ?
C26A C27A 1.390(7) . ?
C27A C28A 1.526(7) . ?
C28A C29A 1.427(13) . ?
C30A C31A 1.516(11) . ?
C31A C32A 1.514(13) . ?
C32A C33A 1.541(16) . ?
C30' C31' 1.523(12) . ?
C31' C32' 1.629(16) . ?
C32' C33' 1.484(17) . ?
C34A C35A 1.510(7) . ?
C35A C36A 1.546(8) . ?
C36A C37A 1.438(11) . ?
C38A C39A 1.496(7) . ?
C39A C40A 1.523(6) . ?
C40A C41A 1.485(7) . ?
N1B C25B 1.346(5) . ?
N1B C21B 1.352(5) . ?
N2B C30C 1.336(9) . ?
N2B C6B 1.390(6) . ?
N2B C26B 1.454(6) . ?
N2B C30B 1.788(12) . ?
N3B C15B 1.376(5) . ?
N3B C38B 1.473(5) . ?
N3B C34B 1.478(5) . ?
C1B C2B 1.205(6) . ?
C1B C25B 1.454(7) . ?
C2B C3B 1.429(6) . ?
C3B C4B 1.401(6) . ?
C3B C8B 1.404(6) . ?
C4B C5B 1.369(7) . ?
C5B C6B 1.393(7) . ?
C6B C7B 1.404(6) . ?
C7B C8B 1.386(6) . ?
C8B C9B 1.427(5) . ?
C9B C10B 1.198(5) . ?
C10B C11B 1.381(5) . ?
C11B C12B 1.199(5) . ?
C12B C13B 1.437(5) . ?
C13B C14B 1.381(5) . ?
C13B C18B 1.412(5) . ?
C14B C15B 1.410(5) . ?
C15B C16B 1.411(6) . ?
C16B C17B 1.367(6) . ?
C17B C18B 1.395(5) . ?
C18B C19B 1.422(6) . ?
C19B C20B 1.200(5) . ?
C20B C21B 1.442(6) . ?
C21B C22B 1.399(6) . ?
C22B C23B 1.383(6) . ?
C23B C24B 1.379(6) . ?
C24B C25B 1.385(6) . ?
C26B C27B 1.490(6) . ?
C27B C28B 1.520(6) . ?
C28B C29B 1.525(8) . ?
C30B C31B 1.490(12) . ?
C31B C32B 1.513(14) . ?
C32B C33B 1.500(14) . ?
C30C C31C 1.560(11) . ?
C31C C32C 1.461(10) . ?
C33C C32C 1.531(11) . ?
C34B C35B 1.510(6) . ?
C35B C36B 1.558(7) . ?
C36B C37B 1.444(8) . ?
C38B C39B 1.506(6) . ?
C39B C40B 1.523(6) . ?
C40B C41B 1.490(7) . ?
